data_4067714
loop_
_publ_author_name
'Davies, David L.'
'Al-Duaij, Omar'
'Fawcett, John'
'Singh, Kuldip'

_publ_section_title
;
 Reactions of Cyclometalated Oxazoline Half-Sandwich Complexes of Iridium
 and Ruthenium with Alkynes and CO
;
_journal_issue 6
_journal_name_full Organometallics
_journal_page_first 1413
_journal_paper_doi 10.1021/om901088v
_journal_volume 29
_journal_year 2010
_chemical_formula_moiety 'C31 H35 N2 O Ru,F6 P'
_chemical_formula_sum 'C31 H35 F6 N2 O P Ru'
_chemical_formula_weight 697.65
_chemical_name_systematic
; 
 ? 
;
_space_group_IT_number 14
_symmetry_cell_setting monoclinic
_symmetry_space_group_name_Hall '-P 2ybc'
_symmetry_space_group_name_H-M 'P 1 21/c 1'
_atom_sites_solution_hydrogens geom
_atom_sites_solution_primary direct
_atom_sites_solution_secondary difmap
_audit_creation_method SHELXL-97
_cell_angle_alpha 90.00
_cell_angle_beta 96.7640(10)
_cell_angle_gamma 90.00
_cell_formula_units_Z 4
_cell_length_a 15.3684(8)
_cell_length_b 8.6735(5)
_cell_length_c 22.3405(12)
_cell_measurement_reflns_used 12326
_cell_measurement_temperature 150(2)
_cell_measurement_theta_max 28.627
_cell_measurement_theta_min 2.394
_cell_volume 2957.2(3)
_computing_cell_refinement 'Bruker SMART'
_computing_data_collection 'Bruker SMART'
_computing_data_reduction 'Bruker SAINT'
_computing_molecular_graphics 'Bruker SHELXTL'
_computing_publication_material 'Bruker SHELXTL'
_computing_structure_refinement 'SHELXL-97 (Sheldrick, 1997)'
_computing_structure_solution 'SHELXS-97 (Sheldrick, 1990)'
_diffrn_ambient_temperature 150(2)
_diffrn_measured_fraction_theta_full 1.000
_diffrn_measured_fraction_theta_max 1.000
_diffrn_measurement_device_type 'Bruker Apex 2000 CCD area detector'
_diffrn_measurement_method 'phi and omega scans'
_diffrn_radiation_monochromator graphite
_diffrn_radiation_source 'fine-focus sealed tube'
_diffrn_radiation_type MoK\a
_diffrn_radiation_wavelength 0.71073
_diffrn_reflns_av_R_equivalents 0.0896
_diffrn_reflns_av_sigmaI/netI 0.0556
_diffrn_reflns_limit_h_max 18
_diffrn_reflns_limit_h_min -18
_diffrn_reflns_limit_k_max 10
_diffrn_reflns_limit_k_min -10
_diffrn_reflns_limit_l_max 26
_diffrn_reflns_limit_l_min -26
_diffrn_reflns_number 20816
_diffrn_reflns_theta_full 25.00
_diffrn_reflns_theta_max 25.00
_diffrn_reflns_theta_min 1.33
_exptl_absorpt_coefficient_mu 0.650
_exptl_absorpt_correction_T_max 0.802
_exptl_absorpt_correction_T_min 0.444
_exptl_absorpt_correction_type empirical
_exptl_absorpt_process_details
;
absorption correction based on 14940 reflections(SADABS);Rint 0.2126 before
correction and 0.2259 after.
;
_exptl_crystal_colour yellow
_exptl_crystal_density_diffrn 1.567
_exptl_crystal_density_method 'not measured'
_exptl_crystal_description block
_exptl_crystal_F_000 1424
_exptl_crystal_size_max 0.29
_exptl_crystal_size_mid 0.21
_exptl_crystal_size_min 0.18
_refine_diff_density_max 1.255
_refine_diff_density_min -1.132
_refine_diff_density_rms 0.110
_refine_ls_extinction_method none
_refine_ls_goodness_of_fit_ref 1.056
_refine_ls_hydrogen_treatment constr
_refine_ls_matrix_type full
_refine_ls_number_parameters 431
_refine_ls_number_reflns 5210
_refine_ls_number_restraints 0
_refine_ls_restrained_S_all 1.056
_refine_ls_R_factor_all 0.0471
_refine_ls_R_factor_gt 0.0446
_refine_ls_shift/su_max 0.001
_refine_ls_shift/su_mean 0.000
_refine_ls_structure_factor_coef Fsqd
_refine_ls_weighting_details 'calc w=1/[\s^2^(Fo^2^)+(0.0823P)^2^+0.6096P] where P=(Fo^2^+2Fc^2^)/3'
_refine_ls_weighting_scheme calc
_refine_ls_wR_factor_gt 0.1206
_refine_ls_wR_factor_ref 0.1229
_reflns_number_gt 4730
_reflns_number_total 5210
_reflns_threshold_expression >2sigma(I)
_cod_data_source_file om901088v_si_001.cif
_cod_data_source_block 03204
_cod_depositor_comments
;
The following automatic conversions were performed:

'_symmetry_cell_setting' value 'Monoclinic' changed to 'monoclinic'
according to /home/saulius/struct/CIF-dictionaries/cif_core.dic
dictionary named 'cif_core.dic' version 2.4.1 from 2010-06-29.

Automatic conversion script
Id: cif_fix_values 1715 2011-07-08 13:25:40Z adriana 
;
_cod_original_sg_symbol_H-M P2(1)/c
_cod_database_code 4067714

loop_
_symmetry_equiv_pos_as_xyz
'x, y, z'
'-x, y+1/2, -z+1/2'
'-x, -y, -z'
'x, -y-1/2, z-1/2'

loop_
_atom_site_label
_atom_site_type_symbol
_atom_site_fract_x
_atom_site_fract_y
_atom_site_fract_z
_atom_site_U_iso_or_equiv
_atom_site_adp_type
_atom_site_occupancy
_atom_site_symmetry_multiplicity
_atom_site_calc_flag
_atom_site_refinement_flags
_atom_site_disorder_assembly
_atom_site_disorder_group
Ru1 Ru 0.224460(14) 1.03736(2) 0.112948(9) 0.01854(12) Uani 1 1 d . . .
N1 N 0.23832(15) 0.9010(3) 0.19082(10) 0.0217(5) Uani 1 1 d . . .
N2 N 0.31673(15) 0.9120(3) 0.07402(11) 0.0232(5) Uani 1 1 d . . .
O1 O 0.20259(13) 0.8094(2) 0.27831(9) 0.0282(5) Uani 1 1 d . . .
C1 C 0.3184(2) 0.8156(4) 0.21871(13) 0.0272(7) Uani 1 1 d . . .
C1A C 0.4021(2) 0.9039(5) 0.21551(15) 0.0363(8) Uani 1 1 d . . .
H1A1 H 0.4106 0.9207 0.1732 0.055 Uiso 1 1 calc R . .
H1A2 H 0.4515 0.8448 0.2355 0.055 Uiso 1 1 calc R . .
H1A3 H 0.3986 1.0036 0.2357 0.055 Uiso 1 1 calc R . .
C1B C 0.3182(3) 0.6582(4) 0.18870(15) 0.0399(8) Uani 1 1 d . . .
H1B1 H 0.2646 0.6027 0.1953 0.060 Uiso 1 1 calc R . .
H1B2 H 0.3694 0.5992 0.2061 0.060 Uiso 1 1 calc R . .
H1B3 H 0.3204 0.6713 0.1453 0.060 Uiso 1 1 calc R . .
C2 C 0.2977(2) 0.8012(4) 0.28368(14) 0.0309(7) Uani 1 1 d . . .
H2A H 0.3190 0.7018 0.3016 0.037 Uiso 1 1 calc R . .
H2B H 0.3245 0.8865 0.3089 0.037 Uiso 1 1 calc R . .
C3 C 0.17824(19) 0.8809(3) 0.22537(12) 0.0230(6) Uani 1 1 d . . .
C4 C 0.08452(19) 0.9188(3) 0.21529(13) 0.0234(6) Uani 1 1 d . . .
C5 C 0.0469(2) 0.9814(4) 0.26360(15) 0.0285(7) Uani 1 1 d . . .
H5 H 0.0831 1.0101 0.2992 0.034 Uiso 1 1 calc R . .
C6 C -0.0426(2) 1.0018(4) 0.26013(15) 0.0319(7) Uani 1 1 d . . .
H6 H -0.0676 1.0496 0.2923 0.038 Uiso 1 1 calc R . .
C7 C -0.0955(2) 0.9522(4) 0.20940(16) 0.0333(8) Uani 1 1 d . . .
H7 H -0.1574 0.9607 0.2075 0.040 Uiso 1 1 calc R . .
C8 C -0.0583(2) 0.8908(4) 0.16193(14) 0.0297(7) Uani 1 1 d . . .
H8 H -0.0955 0.8556 0.1277 0.036 Uiso 1 1 calc R . .
C9 C 0.03260(19) 0.8778(3) 0.16184(13) 0.0252(6) Uani 1 1 d . . .
C10 C 0.06516(19) 0.8201(3) 0.10672(13) 0.0247(6) Uani 1 1 d . . .
H10 H 0.0319 0.7387 0.0869 0.030 Uiso 1 1 calc R . .
C11 C 0.13520(18) 0.8657(3) 0.08026(13) 0.0223(6) Uani 1 1 d . . .
C12 C 0.15115(18) 0.7854(3) 0.02415(13) 0.0234(6) Uani 1 1 d . . .
C13 C 0.17236(19) 0.8640(4) -0.02731(13) 0.0251(6) Uani 1 1 d . . .
H13 H 0.1739 0.9735 -0.0270 0.030 Uiso 1 1 calc R . .
C14 C 0.1910(2) 0.7865(4) -0.07832(13) 0.0276(7) Uani 1 1 d . . .
H14 H 0.2049 0.8428 -0.1124 0.033 Uiso 1 1 calc R . .
C15 C 0.1893(2) 0.6269(4) -0.07992(13) 0.0296(7) Uani 1 1 d . . .
H15 H 0.2027 0.5730 -0.1147 0.035 Uiso 1 1 calc R . .
C16 C 0.1678(3) 0.5475(4) -0.03033(16) 0.0350(8) Uani 1 1 d . . .
H16 H 0.1656 0.4381 -0.0314 0.042 Uiso 1 1 calc R . .
C17 C 0.1494(2) 0.6238(4) 0.02099(14) 0.0307(7) Uani 1 1 d . . .
H17 H 0.1353 0.5660 0.0547 0.037 Uiso 1 1 calc R . .
C18 C 0.12452(19) 1.2233(3) 0.11429(14) 0.0252(6) Uani 1 1 d . . .
C19 C 0.18820(19) 1.2386(3) 0.16425(13) 0.0244(6) Uani 1 1 d . . .
H19 H 0.1707 1.2226 0.2055 0.029 Uiso 1 1 calc R . .
C20 C 0.27919(19) 1.2604(3) 0.15769(14) 0.0242(6) Uani 1 1 d . . .
H20 H 0.3236 1.2541 0.1941 0.029 Uiso 1 1 calc R . .
C21 C 0.30708(19) 1.2546(3) 0.10081(14) 0.0243(6) Uani 1 1 d . . .
C22 C 0.24325(19) 1.2239(3) 0.04999(13) 0.0231(6) Uani 1 1 d . . .
H22 H 0.2636 1.1986 0.0102 0.028 Uiso 1 1 calc R . .
C23 C 0.15415(19) 1.2118(3) 0.05645(14) 0.0247(6) Uani 1 1 d . . .
H23 H 0.1121 1.1789 0.0212 0.030 Uiso 1 1 calc R . .
C24 C 0.0284(2) 1.2252(4) 0.11935(16) 0.0319(7) Uani 1 1 d . . .
H24A H 0.0184 1.1986 0.1606 0.048 Uiso 1 1 calc R . .
H24B H -0.0013 1.1499 0.0913 0.048 Uiso 1 1 calc R . .
H24C H 0.0049 1.3284 0.1095 0.048 Uiso 1 1 calc R . .
C25 C 0.40110(19) 1.2786(4) 0.08854(14) 0.0294(7) Uani 1 1 d . . .
H25 H 0.4167 1.1934 0.0616 0.035 Uiso 1 1 calc R . .
C26 C 0.4063(2) 1.4312(4) 0.05446(17) 0.0368(8) Uani 1 1 d . . .
H26A H 0.3651 1.4288 0.0175 0.055 Uiso 1 1 calc R . .
H26B H 0.4660 1.4458 0.0441 0.055 Uiso 1 1 calc R . .
H26C H 0.3911 1.5166 0.0800 0.055 Uiso 1 1 calc R . .
C27 C 0.4679(2) 1.2786(5) 0.14427(18) 0.0462(9) Uani 1 1 d . . .
H27A H 0.4540 1.3612 0.1715 0.069 Uiso 1 1 calc R . .
H27B H 0.5266 1.2956 0.1324 0.069 Uiso 1 1 calc R . .
H27C H 0.4664 1.1790 0.1649 0.069 Uiso 1 1 calc R . .
C28 C 0.36219(19) 0.8646(3) 0.04183(14) 0.0268(6) Uani 1 1 d . . .
C29 C 0.4169(2) 0.8062(4) -0.00152(15) 0.0354(8) Uani 1 1 d . . .
H29A H 0.3890 0.7156 -0.0218 0.053 Uiso 1 1 calc R . .
H29B H 0.4743 0.7772 0.0193 0.053 Uiso 1 1 calc R . .
H29C H 0.4244 0.8862 -0.0314 0.053 Uiso 1 1 calc R . .
P1 P 0.64797(7) 0.78379(12) 0.13675(5) 0.0452(3) Uani 1 1 d . . .
F1 F 0.7230(6) 0.8217(14) 0.0983(3) 0.148(4) Uani 0.689(9) 1 d P A 1
F2 F 0.5720(4) 0.8852(7) 0.1058(3) 0.105(3) Uani 0.689(9) 1 d P A 1
F3 F 0.5821(4) 0.7148(8) 0.1773(4) 0.119(3) Uani 0.689(9) 1 d P A 1
F4 F 0.7208(6) 0.6870(9) 0.1795(4) 0.092(3) Uani 0.689(9) 1 d P A 1
F5 F 0.6754(4) 0.9207(7) 0.1786(4) 0.106(3) Uani 0.689(9) 1 d P A 1
F6 F 0.6271(3) 0.6338(6) 0.0990(2) 0.1475(19) Uani 1 1 d . A .
F1' F 0.7260(11) 0.697(2) 0.1510(16) 0.174(14) Uani 0.311(9) 1 d P A 2
F2' F 0.6265(9) 0.8301(14) 0.0628(4) 0.098(5) Uani 0.311(9) 1 d P A 2
F3' F 0.5545(11) 0.817(5) 0.1315(12) 0.26(2) Uani 0.311(9) 1 d P A 2
F4' F 0.6300(15) 0.793(4) 0.1983(5) 0.228(15) Uani 0.311(9) 1 d P A 2
F5' F 0.7019(14) 0.929(3) 0.1344(14) 0.177(13) Uani 0.311(9) 1 d P A 2

loop_
_atom_site_aniso_label
_atom_site_aniso_U_11
_atom_site_aniso_U_22
_atom_site_aniso_U_33
_atom_site_aniso_U_23
_atom_site_aniso_U_13
_atom_site_aniso_U_12
Ru1 0.02036(18) 0.01884(18) 0.01662(18) 0.00089(8) 0.00300(11) 0.00173(8)
N1 0.0267(13) 0.0216(12) 0.0168(12) -0.0016(10) 0.0025(10) 0.0016(10)
N2 0.0247(12) 0.0229(12) 0.0220(12) 0.0008(11) 0.0030(10) 0.0016(11)
O1 0.0297(11) 0.0344(12) 0.0207(10) 0.0070(9) 0.0044(8) 0.0034(9)
C1 0.0315(16) 0.0289(16) 0.0210(15) 0.0037(13) 0.0028(12) 0.0087(13)
C1A 0.0260(16) 0.057(2) 0.0254(16) 0.0076(16) 0.0011(13) 0.0119(16)
C1B 0.055(2) 0.0333(19) 0.0325(18) 0.0018(15) 0.0092(16) 0.0201(17)
C2 0.0310(16) 0.0381(18) 0.0233(16) 0.0064(14) 0.0026(13) 0.0054(14)
C3 0.0297(15) 0.0206(14) 0.0188(14) -0.0001(12) 0.0031(12) 0.0010(12)
C4 0.0282(15) 0.0210(14) 0.0216(15) 0.0046(12) 0.0058(12) 0.0009(13)
C5 0.0322(17) 0.0304(17) 0.0239(16) 0.0017(13) 0.0068(14) 0.0007(13)
C6 0.0347(18) 0.0336(15) 0.0304(18) 0.0053(15) 0.0160(15) 0.0068(15)
C7 0.0262(17) 0.0359(19) 0.039(2) 0.0109(14) 0.0101(15) 0.0022(13)
C8 0.0264(15) 0.0333(17) 0.0298(16) 0.0035(14) 0.0045(13) -0.0019(14)
C9 0.0278(15) 0.0214(14) 0.0274(15) 0.0053(12) 0.0070(12) -0.0029(12)
C10 0.0294(15) 0.0247(15) 0.0193(14) 0.0001(12) -0.0002(12) -0.0032(13)
C11 0.0249(14) 0.0200(14) 0.0210(14) 0.0029(12) -0.0021(11) 0.0004(12)
C12 0.0230(14) 0.0245(15) 0.0219(14) 0.0009(12) -0.0006(11) -0.0002(12)
C13 0.0286(15) 0.0237(15) 0.0229(15) 0.0016(12) 0.0023(12) 0.0011(12)
C14 0.0302(16) 0.0330(17) 0.0193(15) 0.0035(13) 0.0018(12) 0.0005(13)
C15 0.0381(17) 0.0302(16) 0.0202(15) -0.0021(13) 0.0028(13) 0.0065(14)
C16 0.052(2) 0.0241(17) 0.0283(18) -0.0003(13) 0.0017(16) 0.0073(14)
C17 0.0434(18) 0.0256(16) 0.0233(16) 0.0026(13) 0.0047(13) -0.0009(14)
C18 0.0267(15) 0.0170(14) 0.0326(17) 0.0041(12) 0.0059(13) 0.0044(12)
C19 0.0321(16) 0.0173(14) 0.0253(15) -0.0013(12) 0.0094(12) 0.0038(12)
C20 0.0281(15) 0.0179(14) 0.0266(15) -0.0018(12) 0.0033(12) 0.0023(12)
C21 0.0253(15) 0.0186(14) 0.0296(16) 0.0004(13) 0.0056(12) -0.0002(12)
C22 0.0306(15) 0.0187(14) 0.0204(14) 0.0032(11) 0.0049(12) 0.0016(12)
C23 0.0276(15) 0.0185(14) 0.0274(16) 0.0048(12) 0.0006(12) 0.0032(12)
C24 0.0241(15) 0.0278(16) 0.0444(19) 0.0066(14) 0.0067(14) 0.0045(13)
C25 0.0269(16) 0.0281(16) 0.0349(17) -0.0051(14) 0.0105(13) -0.0041(13)
C26 0.0397(19) 0.0318(17) 0.043(2) -0.0029(16) 0.0208(16) -0.0091(15)
C27 0.0281(17) 0.058(2) 0.053(2) 0.0051(19) 0.0040(16) -0.0051(17)
C28 0.0265(15) 0.0256(15) 0.0282(16) 0.0011(13) 0.0027(13) 0.0003(13)
C29 0.0367(18) 0.0378(19) 0.0343(18) -0.0022(15) 0.0150(15) 0.0067(15)
P1 0.0478(6) 0.0453(6) 0.0427(6) -0.0031(4) 0.0060(4) -0.0129(4)
F1 0.158(7) 0.210(10) 0.092(5) -0.012(5) 0.082(5) -0.093(7)
F2 0.093(5) 0.104(4) 0.104(6) 0.060(4) -0.048(4) -0.022(4)
F3 0.066(4) 0.116(4) 0.189(8) 0.075(5) 0.073(5) 0.021(3)
F4 0.102(5) 0.069(4) 0.097(4) 0.020(4) -0.021(3) -0.013(3)
F5 0.106(5) 0.052(3) 0.153(7) -0.062(4) -0.018(4) 0.012(3)
F6 0.150(4) 0.138(4) 0.148(4) -0.085(3) -0.011(3) -0.029(3)
F1' 0.058(9) 0.128(18) 0.33(4) -0.13(2) -0.029(14) 0.073(10)
F2' 0.141(12) 0.121(10) 0.031(5) -0.008(5) 0.007(6) -0.028(8)
F3' 0.072(10) 0.53(6) 0.18(2) -0.12(3) 0.027(12) 0.12(2)
F4' 0.18(2) 0.49(5) 0.014(5) 0.052(12) 0.006(8) -0.01(3)
F5' 0.133(15) 0.126(15) 0.24(2) 0.121(17) -0.115(16) -0.112(13)

loop_
_atom_type_symbol
_atom_type_description
_atom_type_scat_dispersion_real
_atom_type_scat_dispersion_imag
_atom_type_scat_source
C C 0.0033 0.0016 'International Tables Vol C Tables 4.2.6.8 and 6.1.1.4'
H H 0.0000 0.0000 'International Tables Vol C Tables 4.2.6.8 and 6.1.1.4'
N N 0.0061 0.0033 'International Tables Vol C Tables 4.2.6.8 and 6.1.1.4'
O O 0.0106 0.0060 'International Tables Vol C Tables 4.2.6.8 and 6.1.1.4'
F F 0.0171 0.0103 'International Tables Vol C Tables 4.2.6.8 and 6.1.1.4'
P P 0.1023 0.0942 'International Tables Vol C Tables 4.2.6.8 and 6.1.1.4'
Ru Ru -1.2594 0.8363 'International Tables Vol C Tables 4.2.6.8 and 6.1.1.4'

loop_
_geom_angle_atom_site_label_1
_geom_angle_atom_site_label_2
_geom_angle_atom_site_label_3
_geom_angle
N2 Ru1 N1 92.58(9)
N2 Ru1 C11 86.14(10)
N1 Ru1 C11 83.49(10)
N2 Ru1 C23 116.24(10)
N1 Ru1 C23 150.50(10)
C11 Ru1 C23 91.84(11)
N2 Ru1 C22 88.24(10)
N1 Ru1 C22 160.88(10)
C11 Ru1 C22 115.62(11)
C23 Ru1 C22 37.39(11)
N2 Ru1 C19 150.46(11)
N1 Ru1 C19 91.29(10)
C11 Ru1 C19 123.40(11)
C23 Ru1 C19 67.08(11)
C22 Ru1 C19 78.95(12)
N2 Ru1 C18 153.81(10)
N1 Ru1 C18 113.59(10)
C11 Ru1 C18 95.45(11)
C23 Ru1 C18 37.68(11)
C22 Ru1 C18 67.45(11)
C19 Ru1 C18 36.91(11)
N2 Ru1 C20 113.23(10)
N1 Ru1 C20 96.79(10)
C11 Ru1 C20 160.55(11)
C23 Ru1 C20 78.31(11)
C22 Ru1 C20 65.55(11)
C19 Ru1 C20 37.24(10)
C18 Ru1 C20 66.51(11)
N2 Ru1 C21 88.03(10)
N1 Ru1 C21 123.76(10)
C11 Ru1 C21 152.38(11)
C23 Ru1 C21 66.80(11)
C22 Ru1 C21 37.15(11)
C19 Ru1 C21 65.74(11)
C18 Ru1 C21 78.48(11)
C20 Ru1 C21 35.17(10)
C3 N1 C1 107.2(2)
C3 N1 Ru1 124.5(2)
C1 N1 Ru1 128.26(18)
C28 N2 Ru1 164.4(2)
C3 O1 C2 105.5(2)
C1A C1 N1 113.0(3)
C1A C1 C1B 113.2(3)
N1 C1 C1B 107.4(3)
C1A C1 C2 111.2(3)
N1 C1 C2 100.4(2)
C1B C1 C2 110.8(3)
C1 C1A H1A1 109.5
C1 C1A H1A2 109.5
H1A1 C1A H1A2 109.5
C1 C1A H1A3 109.5
H1A1 C1A H1A3 109.5
H1A2 C1A H1A3 109.5
C1 C1B H1B1 109.5
C1 C1B H1B2 109.5
H1B1 C1B H1B2 109.5
C1 C1B H1B3 109.5
H1B1 C1B H1B3 109.5
H1B2 C1B H1B3 109.5
O1 C2 C1 103.8(2)
O1 C2 H2A 111.0
C1 C2 H2A 111.0
O1 C2 H2B 111.0
C1 C2 H2B 111.0
H2A C2 H2B 109.0
N1 C3 O1 116.4(3)
N1 C3 C4 129.8(3)
O1 C3 C4 113.8(2)
C5 C4 C9 120.8(3)
C5 C4 C3 117.2(3)
C9 C4 C3 121.6(3)
C6 C5 C4 120.6(3)
C6 C5 H5 119.7
C4 C5 H5 119.7
C5 C6 C7 119.5(3)
C5 C6 H6 120.3
C7 C6 H6 120.3
C8 C7 C6 119.7(3)
C8 C7 H7 120.1
C6 C7 H7 120.1
C7 C8 C9 122.6(3)
C7 C8 H8 118.7
C9 C8 H8 118.7
C8 C9 C4 116.5(3)
C8 C9 C10 117.8(3)
C4 C9 C10 125.7(3)
C11 C10 C9 129.5(3)
C11 C10 H10 115.3
C9 C10 H10 115.3
C10 C11 C12 117.0(3)
C10 C11 Ru1 125.4(2)
C12 C11 Ru1 117.5(2)
C17 C12 C13 116.6(3)
C17 C12 C11 120.6(3)
C13 C12 C11 122.8(3)
C14 C13 C12 121.9(3)
C14 C13 H13 119.1
C12 C13 H13 119.1
C13 C14 C15 120.2(3)
C13 C14 H14 119.9
C15 C14 H14 119.9
C16 C15 C14 119.0(3)
C16 C15 H15 120.5
C14 C15 H15 120.5
C15 C16 C17 121.3(3)
C15 C16 H16 119.3
C17 C16 H16 119.3
C16 C17 C12 121.0(3)
C16 C17 H17 119.5
C12 C17 H17 119.5
C19 C18 C23 117.5(3)
C19 C18 C24 122.8(3)
C23 C18 C24 119.6(3)
C19 C18 Ru1 70.22(16)
C23 C18 Ru1 69.05(16)
C24 C18 Ru1 134.2(2)
C18 C19 C20 121.9(3)
C18 C19 Ru1 72.87(17)
C20 C19 Ru1 75.01(16)
C18 C19 H19 118.9
C20 C19 H19 118.9
Ru1 C19 H19 118.9
C21 C20 C19 119.9(3)
C21 C20 Ru1 72.96(18)
C19 C20 Ru1 67.75(16)
C21 C20 H20 119.2
C19 C20 H20 119.2
Ru1 C20 H20 119.2
C20 C21 C22 118.3(3)
C20 C21 C25 124.3(3)
C22 C21 C25 117.4(3)
C20 C21 Ru1 71.87(17)
C22 C21 Ru1 66.87(16)
C25 C21 Ru1 133.1(2)
C23 C22 C21 121.3(3)
C23 C22 Ru1 70.88(16)
C21 C22 Ru1 75.98(17)
C23 C22 H22 119.2
C21 C22 H22 119.2
Ru1 C22 H22 119.2
C22 C23 C18 120.7(3)
C22 C23 Ru1 71.73(16)
C18 C23 Ru1 73.27(16)
C22 C23 H23 119.3
C18 C23 H23 119.3
Ru1 C23 H23 119.3
C18 C24 H24A 109.5
C18 C24 H24B 109.5
H24A C24 H24B 109.5
C18 C24 H24C 109.5
H24A C24 H24C 109.5
H24B C24 H24C 109.5
C21 C25 C27 114.8(3)
C21 C25 C26 108.3(3)
C27 C25 C26 109.7(3)
C21 C25 H25 107.9
C27 C25 H25 107.9
C26 C25 H25 107.9
C25 C26 H26A 109.5
C25 C26 H26B 109.5
H26A C26 H26B 109.5
C25 C26 H26C 109.5
H26A C26 H26C 109.5
H26B C26 H26C 109.5
C25 C27 H27A 109.5
C25 C27 H27B 109.5
H27A C27 H27B 109.5
C25 C27 H27C 109.5
H27A C27 H27C 109.5
H27B C27 H27C 109.5
N2 C28 C29 177.2(3)
C28 C29 H29A 109.5
C28 C29 H29B 109.5
H29A C29 H29B 109.5
C28 C29 H29C 109.5
H29A C29 H29C 109.5
H29B C29 H29C 109.5
F1' P1 F4' 93.8(16)
F1' P1 F3' 157(2)
F4' P1 F3' 76.5(12)
F1' P1 F5' 89.7(13)
F4' P1 F5' 99.0(18)
F3' P1 F5' 112(2)
F1' P1 F5 96.2(9)
F4' P1 F5 56.4(13)
F3' P1 F5 95.4(13)
F5' P1 F5 42.9(13)
F1' P1 F1 64.7(14)
F4' P1 F1 139.3(11)
F3' P1 F1 134.8(16)
F5' P1 F1 50.0(14)
F5 P1 F1 90.3(4)
F1' P1 F3 104.9(15)
F4' P1 F3 41.5(11)
F3' P1 F3 54.4(16)
F5' P1 F3 137.6(16)
F5 P1 F3 95.3(5)
F1 P1 F3 168.7(5)
F1' P1 F2 165.5(16)
F4' P1 F2 100.1(10)
F3' P1 F2 34.2(17)
F5' P1 F2 84.3(8)
F5 P1 F2 88.4(4)
F1 P1 F2 101.6(5)
F3 P1 F2 88.3(3)
F1' P1 F6 78.2(9)
F4' P1 F6 120.8(15)
F3' P1 F6 89.0(13)
F5' P1 F6 138.8(15)
F5 P1 F6 173.7(3)
F1 P1 F6 89.8(4)
F3 P1 F6 83.6(4)
F2 P1 F6 97.8(3)
F1' P1 F4 23.9(15)
F4' P1 F4 70.2(10)
F3' P1 F4 139.2(17)
F5' P1 F4 96.2(6)
F5 P1 F4 85.5(4)
F1 P1 F4 86.0(5)
F3 P1 F4 84.8(4)
F2 P1 F4 170.3(4)
F6 P1 F4 88.3(4)
F1' P1 F2' 114.0(16)
F4' P1 F2' 152.0(11)
F3' P1 F2' 78.4(12)
F5' P1 F2' 79.2(10)
F5 P1 F2' 114.7(5)
F1 P1 F2' 58.8(5)
F3 P1 F2' 126.4(6)
F2 P1 F2' 51.9(5)
F6 P1 F2' 70.6(4)
F4 P1 F2' 137.8(6)

loop_
_geom_bond_atom_site_label_1
_geom_bond_atom_site_label_2
_geom_bond_distance
Ru1 N2 2.059(2)
Ru1 N1 2.094(2)
Ru1 C11 2.097(3)
Ru1 C23 2.175(3)
Ru1 C22 2.185(3)
Ru1 C19 2.196(3)
Ru1 C18 2.230(3)
Ru1 C20 2.292(3)
Ru1 C21 2.306(3)
N1 C3 1.283(4)
N1 C1 1.507(4)
N2 C28 1.137(4)
O1 C3 1.349(3)
O1 C2 1.454(4)
C1 C1A 1.505(5)
C1 C1B 1.521(5)
C1 C2 1.528(4)
C1A H1A1 0.9800
C1A H1A2 0.9800
C1A H1A3 0.9800
C1B H1B1 0.9800
C1B H1B2 0.9800
C1B H1B3 0.9800
C2 H2A 0.9900
C2 H2B 0.9900
C3 C4 1.469(4)
C4 C5 1.393(4)
C4 C9 1.402(4)
C5 C6 1.379(5)
C5 H5 0.9500
C6 C7 1.383(5)
C6 H6 0.9500
C7 C8 1.371(5)
C7 H7 0.9500
C8 C9 1.401(4)
C8 H8 0.9500
C9 C10 1.471(4)
C10 C11 1.347(4)
C10 H10 0.9500
C11 C12 1.479(4)
C12 C17 1.403(4)
C12 C13 1.408(4)
C13 C14 1.382(4)
C13 H13 0.9500
C14 C15 1.385(5)
C14 H14 0.9500
C15 C16 1.377(5)
C15 H15 0.9500
C16 C17 1.382(5)
C16 H16 0.9500
C17 H17 0.9500
C18 C19 1.401(4)
C18 C23 1.423(4)
C18 C24 1.495(4)
C19 C20 1.436(4)
C19 H19 1.0000
C20 C21 1.389(4)
C20 H20 1.0000
C21 C22 1.435(4)
C21 C25 1.516(4)
C22 C23 1.398(4)
C22 H22 1.0000
C23 H23 1.0000
C24 H24A 0.9800
C24 H24B 0.9800
C24 H24C 0.9800
C25 C27 1.518(5)
C25 C26 1.534(5)
C25 H25 1.0000
C26 H26A 0.9800
C26 H26B 0.9800
C26 H26C 0.9800
C27 H27A 0.9800
C27 H27B 0.9800
C27 H27C 0.9800
C28 C29 1.447(4)
C29 H29A 0.9800
C29 H29B 0.9800
C29 H29C 0.9800
P1 F1' 1.417(14)
P1 F4' 1.437(12)
P1 F3' 1.456(14)
P1 F5' 1.510(11)
P1 F5 1.540(5)
P1 F1 1.553(5)
P1 F3 1.556(5)
P1 F2 1.557(6)
P1 F6 1.563(4)
P1 F4 1.618(7)
P1 F2' 1.694(9)

loop_
_geom_torsion_atom_site_label_1
_geom_torsion_atom_site_label_2
_geom_torsion_atom_site_label_3
_geom_torsion_atom_site_label_4
_geom_torsion
N2 Ru1 N1 C3 -153.5(2)
C11 Ru1 N1 C3 -67.7(2)
C23 Ru1 N1 C3 14.5(4)
C22 Ru1 N1 C3 114.4(3)
C19 Ru1 N1 C3 55.8(2)
C18 Ru1 N1 C3 25.4(3)
C20 Ru1 N1 C3 92.7(2)
C21 Ru1 N1 C3 117.1(2)
N2 Ru1 N1 C1 29.6(2)
C11 Ru1 N1 C1 115.4(2)
C23 Ru1 N1 C1 -162.5(2)
C22 Ru1 N1 C1 -62.5(4)
C19 Ru1 N1 C1 -121.1(2)
C18 Ru1 N1 C1 -151.5(2)
C20 Ru1 N1 C1 -84.2(2)
C21 Ru1 N1 C1 -59.8(3)
N1 Ru1 N2 C28 176.1(9)
C11 Ru1 N2 C28 92.8(9)
C23 Ru1 N2 C28 2.7(9)
C22 Ru1 N2 C28 -23.0(9)
C19 Ru1 N2 C28 -86.7(9)
C18 Ru1 N2 C28 -1.7(10)
C20 Ru1 N2 C28 -85.4(9)
C21 Ru1 N2 C28 -60.2(9)
C3 N1 C1 C1A -138.8(3)
Ru1 N1 C1 C1A 38.6(3)
C3 N1 C1 C1B 95.7(3)
Ru1 N1 C1 C1B -87.0(3)
C3 N1 C1 C2 -20.2(3)
Ru1 N1 C1 C2 157.1(2)
C3 O1 C2 C1 -22.1(3)
C1A C1 C2 O1 144.9(3)
N1 C1 C2 O1 25.0(3)
C1B C1 C2 O1 -88.3(3)
C1 N1 C3 O1 7.4(3)
Ru1 N1 C3 O1 -170.04(18)
C1 N1 C3 C4 -169.9(3)
Ru1 N1 C3 C4 12.6(4)
C2 O1 C3 N1 9.9(3)
C2 O1 C3 C4 -172.3(3)
N1 C3 C4 C5 -138.8(3)
O1 C3 C4 C5 43.8(4)
N1 C3 C4 C9 48.4(5)
O1 C3 C4 C9 -129.0(3)
C9 C4 C5 C6 1.0(5)
C3 C4 C5 C6 -171.8(3)
C4 C5 C6 C7 3.4(5)
C5 C6 C7 C8 -3.4(5)
C6 C7 C8 C9 -1.1(5)
C7 C8 C9 C4 5.3(5)
C7 C8 C9 C10 -175.8(3)
C5 C4 C9 C8 -5.2(4)
C3 C4 C9 C8 167.3(3)
C5 C4 C9 C10 176.0(3)
C3 C4 C9 C10 -11.5(4)
C8 C9 C10 C11 140.7(3)
C4 C9 C10 C11 -40.5(5)
C9 C10 C11 C12 -179.6(3)
C9 C10 C11 Ru1 1.7(5)
N2 Ru1 C11 C10 148.7(3)
N1 Ru1 C11 C10 55.7(3)
C23 Ru1 C11 C10 -95.1(3)
C22 Ru1 C11 C10 -125.1(2)
C19 Ru1 C11 C10 -31.6(3)
C18 Ru1 C11 C10 -57.5(3)
C20 Ru1 C11 C10 -36.3(5)
C21 Ru1 C11 C10 -133.0(3)
N2 Ru1 C11 C12 -30.0(2)
N1 Ru1 C11 C12 -123.0(2)
C23 Ru1 C11 C12 86.2(2)
C22 Ru1 C11 C12 56.2(2)
C19 Ru1 C11 C12 149.8(2)
C18 Ru1 C11 C12 123.8(2)
C20 Ru1 C11 C12 145.0(3)
C21 Ru1 C11 C12 48.3(3)
C10 C11 C12 C17 -47.9(4)
Ru1 C11 C12 C17 130.9(3)
C10 C11 C12 C13 134.9(3)
Ru1 C11 C12 C13 -46.3(3)
C17 C12 C13 C14 -0.3(4)
C11 C12 C13 C14 177.0(3)
C12 C13 C14 C15 -0.1(5)
C13 C14 C15 C16 0.8(5)
C14 C15 C16 C17 -1.1(5)
C15 C16 C17 C12 0.6(5)
C13 C12 C17 C16 0.1(5)
C11 C12 C17 C16 -177.3(3)
N2 Ru1 C18 C19 -125.1(2)
N1 Ru1 C18 C19 57.27(19)
C11 Ru1 C18 C19 142.53(18)
C23 Ru1 C18 C19 -131.5(3)
C22 Ru1 C18 C19 -101.96(19)
C20 Ru1 C18 C19 -29.92(17)
C21 Ru1 C18 C19 -64.73(17)
N2 Ru1 C18 C23 6.4(3)
N1 Ru1 C18 C23 -171.19(16)
C11 Ru1 C18 C23 -85.93(18)
C22 Ru1 C18 C23 29.58(17)
C19 Ru1 C18 C23 131.5(3)
C20 Ru1 C18 C23 101.62(19)
C21 Ru1 C18 C23 66.81(18)
N2 Ru1 C18 C24 117.9(3)
N1 Ru1 C18 C24 -59.7(3)
C11 Ru1 C18 C24 25.5(3)
C23 Ru1 C18 C24 111.4(4)
C22 Ru1 C18 C24 141.0(3)
C19 Ru1 C18 C24 -117.0(4)
C20 Ru1 C18 C24 -146.9(3)
C21 Ru1 C18 C24 178.3(3)
C23 C18 C19 C20 7.3(4)
C24 C18 C19 C20 -170.2(3)
Ru1 C18 C19 C20 59.3(2)
C23 C18 C19 Ru1 -52.0(2)
C24 C18 C19 Ru1 130.5(3)
N2 Ru1 C19 C18 132.9(2)
N1 Ru1 C19 C18 -129.55(17)
C11 Ru1 C19 C18 -46.5(2)
C23 Ru1 C19 C18 29.78(17)
C22 Ru1 C19 C18 67.00(17)
C20 Ru1 C19 C18 130.9(3)
C21 Ru1 C19 C18 103.61(19)
N2 Ru1 C19 C20 2.0(3)
N1 Ru1 C19 C20 99.55(17)
C11 Ru1 C19 C20 -177.40(16)
C23 Ru1 C19 C20 -101.12(18)
C22 Ru1 C19 C20 -63.90(17)
C18 Ru1 C19 C20 -130.9(3)
C21 Ru1 C19 C20 -27.29(16)
C18 C19 C20 C21 -5.2(4)
Ru1 C19 C20 C21 53.1(3)
C18 C19 C20 Ru1 -58.3(3)
N2 Ru1 C20 C21 47.6(2)
N1 Ru1 C20 C21 143.38(17)
C11 Ru1 C20 C21 -126.9(3)
C23 Ru1 C20 C21 -66.12(18)
C22 Ru1 C20 C21 -28.98(17)
C19 Ru1 C20 C21 -133.5(3)
C18 Ru1 C20 C21 -103.81(19)
N2 Ru1 C20 C19 -178.91(16)
N1 Ru1 C20 C19 -83.15(17)
C11 Ru1 C20 C19 6.5(4)
C23 Ru1 C20 C19 67.35(17)
C22 Ru1 C20 C19 104.49(19)
C18 Ru1 C20 C19 29.67(17)
C21 Ru1 C20 C19 133.5(3)
C19 C20 C21 C22 -1.0(4)
Ru1 C20 C21 C22 49.7(2)
C19 C20 C21 C25 179.0(3)
Ru1 C20 C21 C25 -130.3(3)
C19 C20 C21 Ru1 -50.8(2)
N2 Ru1 C21 C20 -137.22(18)
N1 Ru1 C21 C20 -45.4(2)
C11 Ru1 C21 C20 145.0(2)
C23 Ru1 C21 C20 103.04(19)
C22 Ru1 C21 C20 133.1(3)
C19 Ru1 C21 C20 28.80(17)
C18 Ru1 C21 C20 65.36(18)
N2 Ru1 C21 C22 89.70(17)
N1 Ru1 C21 C22 -178.52(15)
C11 Ru1 C21 C22 11.9(3)
C23 Ru1 C21 C22 -30.04(17)
C19 Ru1 C21 C22 -104.28(19)
C18 Ru1 C21 C22 -67.72(17)
C20 Ru1 C21 C22 -133.1(3)
N2 Ru1 C21 C25 -16.8(3)
N1 Ru1 C21 C25 74.9(3)
C11 Ru1 C21 C25 -94.7(3)
C23 Ru1 C21 C25 -136.6(3)
C22 Ru1 C21 C25 -106.5(3)
C19 Ru1 C21 C25 149.2(3)
C18 Ru1 C21 C25 -174.3(3)
C20 Ru1 C21 C25 120.4(4)
C20 C21 C22 C23 4.8(4)
C25 C21 C22 C23 -175.2(3)
Ru1 C21 C22 C23 56.9(2)
C20 C21 C22 Ru1 -52.1(3)
C25 C21 C22 Ru1 128.0(2)
N2 Ru1 C22 C23 140.21(18)
N1 Ru1 C22 C23 -127.0(3)
C11 Ru1 C22 C23 55.3(2)
C19 Ru1 C22 C23 -66.56(18)
C18 Ru1 C22 C23 -29.79(17)
C20 Ru1 C22 C23 -103.21(19)
C21 Ru1 C22 C23 -130.7(3)
N2 Ru1 C22 C21 -89.05(17)
N1 Ru1 C22 C21 3.8(4)
C11 Ru1 C22 C21 -173.92(16)
C23 Ru1 C22 C21 130.7(3)
C19 Ru1 C22 C21 64.18(17)
C18 Ru1 C22 C21 100.95(18)
C20 Ru1 C22 C21 27.53(16)
C21 C22 C23 C18 -2.6(4)
Ru1 C22 C23 C18 56.7(2)
C21 C22 C23 Ru1 -59.3(2)
C19 C18 C23 C22 -3.4(4)
C24 C18 C23 C22 174.1(3)
Ru1 C18 C23 C22 -56.0(2)
C19 C18 C23 Ru1 52.6(2)
C24 C18 C23 Ru1 -129.9(3)
N2 Ru1 C23 C22 -45.5(2)
N1 Ru1 C23 C22 147.9(2)
C11 Ru1 C23 C22 -132.09(18)
C19 Ru1 C23 C22 102.1(2)
C18 Ru1 C23 C22 131.4(3)
C20 Ru1 C23 C22 64.82(18)
C21 Ru1 C23 C22 29.85(17)
N2 Ru1 C23 C18 -176.85(16)
N1 Ru1 C23 C18 16.6(3)
C11 Ru1 C23 C18 96.55(18)
C22 Ru1 C23 C18 -131.4(3)
C19 Ru1 C23 C18 -29.21(17)
C20 Ru1 C23 C18 -66.54(18)
C21 Ru1 C23 C18 -101.50(19)
C20 C21 C25 C27 11.7(4)
C22 C21 C25 C27 -168.4(3)
Ru1 C21 C25 C27 -85.4(4)
C20 C21 C25 C26 -111.3(3)
C22 C21 C25 C26 68.7(3)
Ru1 C21 C25 C26 151.7(2)
Ru1 N2 C28 C29 -31(8)
